data_2215282
loop_
_publ_author_name
'Harrison, William T. A.'

_publ_section_title
;
 1-(4-Ethynylphenyl)-3,5-dimethylbiuret
;
_journal_coeditor_code TK2190
_journal_issue 9
_journal_name_full 'Acta Crystallographica Section E'
_journal_page_first o3883
_journal_page_last o3883
_journal_paper_doi 10.1107/S1600536807040895
_journal_volume 63
_journal_year 2007
_chemical_formula_iupac 'C12 H13 N3 O2'
_chemical_formula_moiety 'C12 H13 N3 O2'
_chemical_formula_sum 'C12 H13 N3 O2'
_chemical_formula_weight 231.25
_chemical_name_systematic
;
1-(4-Ethynylphenyl)-3,5-dimethylbiuret
;
_space_group_IT_number 14
_symmetry_cell_setting monoclinic
_symmetry_space_group_name_Hall '-P 2yn'
_symmetry_space_group_name_H-M 'P 1 21/n 1'
_atom_sites_solution_hydrogens geom
_atom_sites_solution_primary direct
_audit_creation_method SHELXL-97
_cell_angle_alpha 90
_cell_angle_beta 97.180(2)
_cell_angle_gamma 90
_cell_formula_units_Z 4
_cell_length_a 6.7870(5)
_cell_length_b 11.1876(8)
_cell_length_c 15.8669(11)
_cell_measurement_reflns_used 2287
_cell_measurement_temperature 293(2)
_cell_measurement_theta_max 25.0
_cell_measurement_theta_min 2.2
_cell_volume 1195.33(15)
_computing_cell_refinement 'SAINT (Bruker, 1999)'
_computing_data_collection 'SMART (Bruker, 1999)'
_computing_data_reduction 'SAINT (Bruker, 1999)'
_computing_molecular_graphics 'ORTEP-3 (Farrugia, 1997)'
_computing_publication_material 'SHELXL97 (Sheldrick, 1997)'
_computing_structure_refinement 'SHELXL97 (Sheldrick, 1997)'
_computing_structure_solution 'SHELXS97 (Sheldrick, 1997)'
_diffrn_ambient_temperature 293(2)
_diffrn_measured_fraction_theta_full 1.000
_diffrn_measured_fraction_theta_max 1.000
_diffrn_measurement_device_type 'Bruker SMART1000 CCD'
_diffrn_measurement_method \w
_diffrn_radiation_monochromator graphite
_diffrn_radiation_source 'fine-focus sealed tube'
_diffrn_radiation_type MoK\a
_diffrn_radiation_wavelength 0.71073
_diffrn_reflns_av_R_equivalents 0.024
_diffrn_reflns_av_sigmaI/netI 0.025
_diffrn_reflns_limit_h_max 8
_diffrn_reflns_limit_h_min -6
_diffrn_reflns_limit_k_max 13
_diffrn_reflns_limit_k_min -12
_diffrn_reflns_limit_l_max 18
_diffrn_reflns_limit_l_min -18
_diffrn_reflns_number 6817
_diffrn_reflns_theta_full 25.0
_diffrn_reflns_theta_max 25.0
_diffrn_reflns_theta_min 2.2
_diffrn_standards_decay_% 0
_exptl_absorpt_coefficient_mu 0.090
_exptl_absorpt_correction_type none
_exptl_crystal_colour colourless
_exptl_crystal_density_diffrn 1.285
_exptl_crystal_density_method 'not measured'
_exptl_crystal_description block
_exptl_crystal_F_000 488
_exptl_crystal_size_max 0.36
_exptl_crystal_size_mid 0.30
_exptl_crystal_size_min 0.20
_refine_diff_density_max 0.15
_refine_diff_density_min -0.11
_refine_ls_extinction_coef 0.016(3)
_refine_ls_extinction_expression Fc^*^=kFc[1+0.001xFc^2^\l^3^/sin(2\q)]^-1/4^
_refine_ls_extinction_method 'SHELXL97 (Sheldrick, 1997)'
_refine_ls_goodness_of_fit_ref 0.98
_refine_ls_hydrogen_treatment constr
_refine_ls_matrix_type full
_refine_ls_number_parameters 157
_refine_ls_number_reflns 2101
_refine_ls_number_restraints 0
_refine_ls_restrained_S_all 0.98
_refine_ls_R_factor_all 0.057
_refine_ls_R_factor_gt 0.037
_refine_ls_shift/su_max 0.001
_refine_ls_shift/su_mean 0.000
_refine_ls_structure_factor_coef Fsqd
_refine_ls_weighting_details 'calc w=1/[\s^2^(Fo^2^)+(0.0645P)^2^] where P=(Fo^2^+2Fc^2^)/3'
_refine_ls_weighting_scheme calc
_refine_ls_wR_factor_gt 0.097
_refine_ls_wR_factor_ref 0.105
_reflns_number_gt 1465
_reflns_number_total 2101
_reflns_threshold_expression I>2\s(I)
_cod_data_source_file tk2190.cif
_cod_data_source_block I
_cod_original_sg_symbol_H-M 'P 21/n'
_cod_database_code 2215282
_cod_database_fobs_code 2215282

loop_
_symmetry_equiv_pos_as_xyz
'x, y, z'
'-x+1/2, y+1/2, -z+1/2'
'-x, -y, -z'
'x-1/2, -y-1/2, z-1/2'

loop_
_atom_site_type_symbol
_atom_site_label
_atom_site_fract_x
_atom_site_fract_y
_atom_site_fract_z
_atom_site_U_iso_or_equiv
_atom_site_adp_type
_atom_site_calc_flag
_atom_site_refinement_flags
_atom_site_occupancy
O O1 0.24431(16) 0.54995(11) 0.34396(7) 0.0731(4) Uani d . 1
O O2 0.71481(14) 0.32197(11) 0.35264(7) 0.0689(4) Uani d . 1
N N1 0.56872(18) 0.51965(11) 0.39439(8) 0.0569(4) Uani d . 1
H H1 0.6618 0.4672 0.3961 0.068 Uiso calc R 1
N N2 0.38323(17) 0.37021(12) 0.31831(7) 0.0527(3) Uani d . 1
N N3 0.51702(19) 0.19015(13) 0.27910(9) 0.0709(4) Uani d . 1
H H3 0.4021 0.1736 0.2524 0.085 Uiso calc R 1
C C1 0.8880(3) 1.02491(19) 0.60840(13) 0.0836(6) Uani d . 1
H H1A 0.9375 1.0915 0.6391 0.100 Uiso calc R 1
C C2 0.8256(3) 0.94085(17) 0.56966(10) 0.0660(5) Uani d . 1
C C3 0.7550(2) 0.83572(14) 0.52261(10) 0.0577(4) Uani d . 1
C C4 0.8886(2) 0.74785(15) 0.50449(10) 0.0643(5) Uani d . 1
H H4 1.0236 0.7579 0.5218 0.077 Uiso calc R 1
C C5 0.8221(2) 0.64615(15) 0.46107(10) 0.0619(4) Uani d . 1
H H5 0.9131 0.5885 0.4489 0.074 Uiso calc R 1
C C6 0.6211(2) 0.62841(14) 0.43513(9) 0.0523(4) Uani d . 1
C C7 0.4871(2) 0.71615(15) 0.45250(10) 0.0588(4) Uani d . 1
H H7 0.3521 0.7063 0.4351 0.071 Uiso calc R 1
C C8 0.5556(2) 0.81836(15) 0.49591(10) 0.0617(4) Uani d . 1
H H8 0.4650 0.8767 0.5074 0.074 Uiso calc R 1
C C9 0.3921(2) 0.48661(15) 0.35301(9) 0.0528(4) Uani d . 1
C C10 0.1859(2) 0.32878(16) 0.28153(10) 0.0676(5) Uani d . 1
H H10A 0.0862 0.3805 0.2995 0.101 Uiso calc R 1
H H10B 0.1651 0.2487 0.3003 0.101 Uiso calc R 1
H H10C 0.1772 0.3300 0.2207 0.101 Uiso calc R 1
C C11 0.5479(2) 0.29428(15) 0.31843(9) 0.0535(4) Uani d . 1
C C12 0.6776(3) 0.1042(2) 0.28120(15) 0.0998(7) Uani d . 1
H H12A 0.6411 0.0422 0.2404 0.150 Uiso calc R 1
H H12B 0.7028 0.0698 0.3369 0.150 Uiso calc R 1
H H12C 0.7953 0.1436 0.2677 0.150 Uiso calc R 1

loop_
_atom_site_aniso_label
_atom_site_aniso_U_11
_atom_site_aniso_U_22
_atom_site_aniso_U_33
_atom_site_aniso_U_12
_atom_site_aniso_U_13
_atom_site_aniso_U_23
O1 0.0518(7) 0.0721(8) 0.0894(9) 0.0121(6) -0.0144(6) 0.0026(6)
O2 0.0386(6) 0.0772(8) 0.0882(8) -0.0008(5) -0.0033(5) -0.0225(6)
N1 0.0416(7) 0.0594(8) 0.0672(8) 0.0029(6) -0.0024(6) -0.0024(6)
N2 0.0377(7) 0.0630(8) 0.0552(7) -0.0028(5) -0.0020(5) 0.0025(6)
N3 0.0439(8) 0.0824(10) 0.0832(10) -0.0021(7) -0.0045(7) -0.0281(8)
C1 0.0899(15) 0.0771(14) 0.0814(13) 0.0077(11) 0.0013(10) -0.0222(11)
C2 0.0683(11) 0.0668(12) 0.0612(10) 0.0097(9) 0.0014(8) -0.0029(9)
C3 0.0613(11) 0.0577(10) 0.0525(8) 0.0066(8) 0.0013(7) 0.0027(8)
C4 0.0501(10) 0.0674(11) 0.0724(10) 0.0016(8) -0.0040(8) -0.0068(9)
C5 0.0473(10) 0.0647(11) 0.0716(10) 0.0090(7) -0.0009(7) -0.0074(8)
C6 0.0484(9) 0.0567(10) 0.0507(8) 0.0004(7) 0.0016(7) 0.0057(7)
C7 0.0466(9) 0.0670(11) 0.0616(10) 0.0075(7) 0.0015(7) 0.0043(8)
C8 0.0596(11) 0.0625(11) 0.0627(10) 0.0137(8) 0.0064(8) 0.0018(8)
C9 0.0448(9) 0.0625(11) 0.0498(8) 0.0004(7) 0.0014(7) 0.0092(7)
C10 0.0412(9) 0.0819(12) 0.0763(11) -0.0047(8) -0.0061(7) -0.0012(9)
C11 0.0402(9) 0.0687(10) 0.0509(8) -0.0046(7) 0.0035(7) -0.0054(8)
C12 0.0613(12) 0.0988(16) 0.1354(18) 0.0114(10) -0.0029(12) -0.0533(14)

loop_
_atom_type_symbol
_atom_type_description
_atom_type_scat_dispersion_real
_atom_type_scat_dispersion_imag
_atom_type_scat_source
C C 0.0033 0.0016 'International Tables Vol C Tables 4.2.6.8 and 6.1.1.4'
H H 0.0000 0.0000 'International Tables Vol C Tables 4.2.6.8 and 6.1.1.4'
N N 0.0061 0.0033 'International Tables Vol C Tables 4.2.6.8 and 6.1.1.4'
O O 0.0106 0.0060 'International Tables Vol C Tables 4.2.6.8 and 6.1.1.4'

loop_
_geom_angle_atom_site_label_1
_geom_angle_atom_site_label_2
_geom_angle_atom_site_label_3
_geom_angle
C9 N1 C6 128.52(13)
C9 N1 H1 115.7
C6 N1 H1 115.7
C11 N2 C9 124.21(12)
C11 N2 C10 119.76(14)
C9 N2 C10 116.02(12)
C11 N3 C12 119.84(15)
C11 N3 H3 120.1
C12 N3 H3 120.1
C2 C1 H1A 180.0
C1 C2 C3 178.2(2)
C8 C3 C4 118.44(15)
C8 C3 C2 121.54(15)
C4 C3 C2 120.01(15)
C5 C4 C3 120.42(15)
C5 C4 H4 119.8
C3 C4 H4 119.8
C4 C5 C6 120.97(14)
C4 C5 H5 119.5
C6 C5 H5 119.5
C5 C6 C7 118.91(15)
C5 C6 N1 116.33(13)
C7 C6 N1 124.74(14)
C8 C7 C6 119.64(15)
C8 C7 H7 120.2
C6 C7 H7 120.2
C3 C8 C7 121.61(15)
C3 C8 H8 119.2
C7 C8 H8 119.2
O1 C9 N1 124.52(16)
O1 C9 N2 119.63(14)
N1 C9 N2 115.85(13)
N2 C10 H10A 109.5
N2 C10 H10B 109.5
H10A C10 H10B 109.5
N2 C10 H10C 109.5
H10A C10 H10C 109.5
H10B C10 H10C 109.5
O2 C11 N3 120.71(14)
O2 C11 N2 122.42(15)
N3 C11 N2 116.87(13)
N3 C12 H12A 109.5
N3 C12 H12B 109.5
H12A C12 H12B 109.5
N3 C12 H12C 109.5
H12A C12 H12C 109.5
H12B C12 H12C 109.5

loop_
_geom_bond_atom_site_label_1
_geom_bond_atom_site_label_2
_geom_bond_distance
_geom_bond_publ_flag
C9 O1 1.2220(18) n
C11 O2 1.2328(17) n
N1 C9 1.3444(19) n
N1 C6 1.4026(19) n
N1 H1 0.8600 ?
N2 C11 1.404(2) n
N2 C9 1.412(2) n
N2 C10 1.4677(18) ?
N3 C11 1.326(2) n
N3 C12 1.451(2) ?
N3 H3 0.8600 ?
C1 C2 1.173(2) n
C1 H1A 0.9300 ?
C2 C3 1.443(2) n
C3 C8 1.381(2) ?
C3 C4 1.391(2) ?
C4 C5 1.376(2) ?
C4 H4 0.9300 ?
C5 C6 1.389(2) ?
C5 H5 0.9300 ?
C6 C7 1.389(2) ?
C7 C8 1.385(2) ?
C7 H7 0.9300 ?
C8 H8 0.9300 ?
C10 H10A 0.9600 ?
C10 H10B 0.9600 ?
C10 H10C 0.9600 ?
C12 H12A 0.9600 ?
C12 H12B 0.9600 ?
C12 H12C 0.9600 ?

loop_
_geom_hbond_atom_site_label_D
_geom_hbond_atom_site_label_H
_geom_hbond_atom_site_label_A
_geom_hbond_site_symmetry_A
_geom_hbond_distance_DH
_geom_hbond_distance_HA
_geom_hbond_distance_DA
_geom_hbond_angle_DHA
_geom_hbond_publ_flag
N1 H1 O2 . 0.86 1.82 2.5451(17) 141 yes
N3 H3 O1 2_545 0.86 2.20 2.9245(17) 141 yes

loop_
_geom_torsion_atom_site_label_1
_geom_torsion_atom_site_label_2
_geom_torsion_atom_site_label_3
_geom_torsion_atom_site_label_4
_geom_torsion
_geom_torsion_publ_flag
N1 C9 N2 C11 -5.7(2) ?
C9 N2 C11 N3 -176.34(13) ?
N2 C11 N3 C12 -176.20(16) ?
N1 C9 N2 C10 173.37(12) ?
O1 C9 N2 C10 -6.8(2) n
O2 C11 N2 C10 -175.88(14) n
O1 C9 N2 C11 174.09(14) ?
C9 N2 C11 O2 3.2(2) ?
O2 C11 N3 C12 4.3(3) ?

loop_
_cod_related_entry_id
_cod_related_entry_database
_cod_related_entry_code
1 ChemSpider 21123505
